data_7052372
loop_
_publ_author_name
'Gautrot, Julien E.'
'Hodge, Philip'
'Cupertino, Domenico'
'Helliwell, Madeleine'

_publ_section_title
;
 Experimental evidence for carbonyl?? electron cloud interactions
;
_journal_issue 12
_journal_name_full 'New Journal of Chemistry'
_journal_page_first 1801
_journal_paper_doi 10.1039/b608628d
_journal_volume 30
_journal_year 2006
_chemical_formula_sum 'C26 H14 Br2 O2'
_chemical_formula_weight 518.19
_chemical_name_systematic
;
?
;
_space_group_IT_number 2
_symmetry_cell_setting triclinic
_symmetry_space_group_name_Hall '-P 1'
_symmetry_space_group_name_H-M 'P -1'
_atom_sites_solution_hydrogens geom
_atom_sites_solution_primary direct
_atom_sites_solution_secondary difmap
_audit_creation_method SHELXL-97
_cell_angle_alpha 102.163(2)
_cell_angle_beta 91.168(2)
_cell_angle_gamma 103.455(2)
_cell_formula_units_Z 2
_cell_length_a 5.8760(7)
_cell_length_b 9.9959(12)
_cell_length_c 17.790(2)
_cell_measurement_reflns_used 1600
_cell_measurement_temperature 100(2)
_cell_measurement_theta_max 25.77
_cell_measurement_theta_min 2.67
_cell_volume 990.8(2)
_computing_cell_refinement 'Bruker SMART'
_computing_data_collection 'Bruker SMART'
_computing_data_reduction 'Bruker SAINT'
_computing_molecular_graphics 'Bruker SHELXTL'
_computing_publication_material 'Bruker SHELXTL'
_computing_structure_refinement 'SHELXL-97 (Sheldrick, 1997)'
_computing_structure_solution 'SHELXS-97 (Sheldrick, 1990)'
_diffrn_ambient_temperature 100(2)
_diffrn_measured_fraction_theta_full 0.973
_diffrn_measured_fraction_theta_max 0.973
_diffrn_measurement_device_type 'CCD area detector'
_diffrn_measurement_method 'phi and omega scans'
_diffrn_radiation_monochromator graphite
_diffrn_radiation_source 'fine-focus sealed tube'
_diffrn_radiation_type MoK\a
_diffrn_radiation_wavelength 0.71073
_diffrn_reflns_av_R_equivalents 0.0294
_diffrn_reflns_av_sigmaI/netI 0.0587
_diffrn_reflns_limit_h_max 7
_diffrn_reflns_limit_h_min -6
_diffrn_reflns_limit_k_max 11
_diffrn_reflns_limit_k_min -12
_diffrn_reflns_limit_l_max 22
_diffrn_reflns_limit_l_min -16
_diffrn_reflns_number 5802
_diffrn_reflns_theta_full 26.41
_diffrn_reflns_theta_max 26.41
_diffrn_reflns_theta_min 2.15
_exptl_absorpt_coefficient_mu 4.113
_exptl_absorpt_correction_T_max 1.000
_exptl_absorpt_correction_T_min 0.697
_exptl_absorpt_correction_type multi-scan
_exptl_absorpt_process_details SADABS
_exptl_crystal_colour yellow
_exptl_crystal_density_diffrn 1.737
_exptl_crystal_density_method 'not measured'
_exptl_crystal_description plate
_exptl_crystal_F_000 512
_exptl_crystal_size_max 0.20
_exptl_crystal_size_mid 0.10
_exptl_crystal_size_min 0.03
_refine_diff_density_max 0.581
_refine_diff_density_min -0.605
_refine_diff_density_rms 0.108
_refine_ls_extinction_method none
_refine_ls_goodness_of_fit_ref 1.016
_refine_ls_hydrogen_treatment constr
_refine_ls_matrix_type full
_refine_ls_number_parameters 271
_refine_ls_number_reflns 3963
_refine_ls_number_restraints 0
_refine_ls_restrained_S_all 1.016
_refine_ls_R_factor_all 0.0546
_refine_ls_R_factor_gt 0.0382
_refine_ls_shift/su_max 0.001
_refine_ls_shift/su_mean 0.000
_refine_ls_structure_factor_coef Fsqd
_refine_ls_weighting_details 'calc w=1/[\s^2^(Fo^2^)+(0.0398P)^2^+0.3237P] where P=(Fo^2^+2Fc^2^)/3'
_refine_ls_weighting_scheme calc
_refine_ls_wR_factor_gt 0.0834
_refine_ls_wR_factor_ref 0.0906
_reflns_number_gt 3131
_reflns_number_total 3963
_reflns_threshold_expression >2sigma(I)
_cod_data_source_file b608628d.txt
_cod_data_source_block c:\s1500\work\s1500abs
_cod_depositor_comments
;
The following automatic conversions were performed:
'_symmetry_cell_setting' value 'Triclinic' changed to 'triclinic'
according to '/home/saulius/struct/CIF-dictionaries/cif_core.dic'
dictionary named 'cif_core.dic' version 2.4.1 from 2010-06-29.

Automatic conversion script
Id: cif_fix_enum 1527 2010-12-29 10:47:43Z saulius 
;
_cod_original_sg_symbol_H-M P-1
_cod_database_code 7052372

loop_
_symmetry_equiv_pos_as_xyz
'x, y, z'
'-x, -y, -z'

loop_
_atom_site_label
_atom_site_type_symbol
_atom_site_fract_x
_atom_site_fract_y
_atom_site_fract_z
_atom_site_U_iso_or_equiv
_atom_site_adp_type
_atom_site_occupancy
_atom_site_symmetry_multiplicity
_atom_site_calc_flag
_atom_site_refinement_flags
_atom_site_disorder_assembly
_atom_site_disorder_group
Br1 Br 1.69145(6) 1.12063(4) 0.20173(2) 0.01905(12) Uani 1 1 d . . .
Br2 Br -0.25470(6) 0.08921(4) 0.47058(2) 0.02177(12) Uani 1 1 d . . .
O1 O 0.9901(5) 0.5617(3) 0.12877(16) 0.0239(6) Uani 1 1 d . . .
O2 O 0.1483(5) 0.3294(3) 0.21273(17) 0.0261(7) Uani 1 1 d . . .
C1 C 1.4384(6) 0.9807(4) 0.2240(2) 0.0154(8) Uani 1 1 d . . .
C2 C 1.2157(6) 0.9602(4) 0.1888(2) 0.0181(8) Uani 1 1 d . . .
H2 H 1.1889 1.0148 0.1533 0.022 Uiso 1 1 calc R . .
C3 C 1.0342(6) 0.8589(4) 0.2065(2) 0.0179(8) Uani 1 1 d . . .
H3 H 0.8814 0.8437 0.1827 0.021 Uiso 1 1 calc R . .
C4 C 1.0716(6) 0.7783(4) 0.2589(2) 0.0141(8) Uani 1 1 d . . .
C5 C 1.2934(6) 0.8031(4) 0.2944(2) 0.0155(8) Uani 1 1 d . . .
H5 H 1.3201 0.7509 0.3311 0.019 Uiso 1 1 calc R . .
C6 C 1.4778(6) 0.9041(4) 0.2765(2) 0.0165(8) Uani 1 1 d . . .
H6 H 1.6305 0.9201 0.3005 0.020 Uiso 1 1 calc R . .
C7 C 0.8714(6) 0.6745(4) 0.2807(2) 0.0134(7) Uani 1 1 d . . .
C8 C 0.8207(6) 0.6965(4) 0.3580(2) 0.0163(8) Uani 1 1 d . . .
H8 H 0.9134 0.7754 0.3940 0.020 Uiso 1 1 calc R . .
C9 C 0.6382(6) 0.6056(4) 0.3833(2) 0.0149(8) Uani 1 1 d . . .
H9 H 0.6137 0.6198 0.4368 0.018 Uiso 1 1 calc R . .
C10 C 0.4896(6) 0.4934(4) 0.3313(2) 0.0140(8) Uani 1 1 d . . .
C11 C 0.5276(6) 0.4758(4) 0.2526(2) 0.0121(7) Uani 1 1 d . . .
C12 C 0.3440(6) 0.3775(4) 0.1941(2) 0.0186(8) Uani 1 1 d . . .
C13 C 0.4020(6) 0.3457(4) 0.1131(2) 0.0160(8) Uani 1 1 d . . .
C14 C 0.2387(7) 0.2482(4) 0.0585(2) 0.0239(9) Uani 1 1 d . . .
H14 H 0.0895 0.2061 0.0735 0.029 Uiso 1 1 calc R . .
C15 C 0.2920(8) 0.2125(5) -0.0173(3) 0.0295(10) Uani 1 1 d . . .
H15 H 0.1810 0.1446 -0.0540 0.035 Uiso 1 1 calc R . .
C16 C 0.5086(8) 0.2761(5) -0.0395(2) 0.0294(10) Uani 1 1 d . . .
H16 H 0.5448 0.2520 -0.0917 0.035 Uiso 1 1 calc R . .
C17 C 0.6716(7) 0.3740(4) 0.0136(2) 0.0228(9) Uani 1 1 d . . .
H17 H 0.8195 0.4170 -0.0019 0.027 Uiso 1 1 calc R . .
C18 C 0.6178(7) 0.4095(4) 0.0901(2) 0.0168(8) Uani 1 1 d . . .
C19 C 0.7947(6) 0.5162(4) 0.1472(2) 0.0153(8) Uani 1 1 d . . .
C20 C 0.7267(6) 0.5599(4) 0.2278(2) 0.0136(7) Uani 1 1 d . . .
C21 C 0.3043(6) 0.3944(4) 0.3630(2) 0.0138(8) Uani 1 1 d . . .
C22 C 0.1147(7) 0.4384(4) 0.3971(2) 0.0205(9) Uani 1 1 d . . .
H22 H 0.1003 0.5318 0.3992 0.025 Uiso 1 1 calc R . .
C23 C -0.0528(6) 0.3470(4) 0.4280(2) 0.0201(8) Uani 1 1 d . . .
H23 H -0.1839 0.3766 0.4500 0.024 Uiso 1 1 calc R . .
C24 C -0.0276(6) 0.2133(4) 0.4265(2) 0.0153(8) Uani 1 1 d . . .
C25 C 0.1611(6) 0.1676(4) 0.3940(2) 0.0184(8) Uani 1 1 d . . .
H25 H 0.1773 0.0750 0.3934 0.022 Uiso 1 1 calc R . .
C26 C 0.3249(6) 0.2593(4) 0.3627(2) 0.0178(8) Uani 1 1 d . . .
H26 H 0.4550 0.2289 0.3405 0.021 Uiso 1 1 calc R . .

loop_
_atom_site_aniso_label
_atom_site_aniso_U_11
_atom_site_aniso_U_22
_atom_site_aniso_U_33
_atom_site_aniso_U_23
_atom_site_aniso_U_13
_atom_site_aniso_U_12
Br1 0.01310(19) 0.01517(19) 0.0291(2) 0.00821(17) 0.00667(16) 0.00051(14)
Br2 0.0152(2) 0.0271(2) 0.0209(2) 0.01198(18) 0.00274(15) -0.00505(16)
O1 0.0187(14) 0.0256(15) 0.0217(16) 0.0024(13) 0.0059(12) -0.0040(12)
O2 0.0153(14) 0.0338(16) 0.0219(16) 0.0089(14) 0.0031(12) -0.0111(12)
C1 0.0134(18) 0.0125(18) 0.019(2) 0.0029(16) 0.0059(15) 0.0009(14)
C2 0.0168(18) 0.0167(19) 0.021(2) 0.0082(17) 0.0022(16) 0.0011(15)
C3 0.0139(18) 0.0177(19) 0.023(2) 0.0088(17) 0.0028(15) 0.0028(15)
C4 0.0119(17) 0.0130(17) 0.016(2) 0.0019(15) 0.0015(14) 0.0018(14)
C5 0.0186(19) 0.0147(18) 0.013(2) 0.0039(15) 0.0009(15) 0.0025(15)
C6 0.0114(17) 0.0174(19) 0.019(2) 0.0019(16) 0.0013(15) 0.0031(14)
C7 0.0113(17) 0.0109(17) 0.017(2) 0.0029(15) -0.0008(14) 0.0015(13)
C8 0.0163(18) 0.0142(18) 0.019(2) 0.0053(16) -0.0001(15) 0.0032(14)
C9 0.0166(18) 0.0158(18) 0.0122(19) 0.0035(16) 0.0015(15) 0.0035(14)
C10 0.0127(17) 0.0122(17) 0.018(2) 0.0061(16) 0.0012(14) 0.0025(14)
C11 0.0091(16) 0.0120(17) 0.0156(19) 0.0050(15) 0.0043(14) 0.0016(13)
C12 0.0184(19) 0.0169(19) 0.021(2) 0.0083(17) 0.0021(16) 0.0006(15)
C13 0.0212(19) 0.0122(18) 0.014(2) 0.0055(16) 0.0014(15) 0.0001(15)
C14 0.025(2) 0.022(2) 0.021(2) 0.0048(18) 0.0006(17) -0.0036(17)
C15 0.032(2) 0.029(2) 0.019(2) 0.0001(19) -0.0067(18) -0.0045(18)
C16 0.035(2) 0.037(3) 0.011(2) 0.0019(19) 0.0027(18) 0.001(2)
C17 0.024(2) 0.025(2) 0.018(2) 0.0054(18) 0.0057(17) 0.0022(17)
C18 0.0206(19) 0.0139(18) 0.015(2) 0.0041(16) -0.0008(15) 0.0009(15)
C19 0.0181(19) 0.0108(17) 0.018(2) 0.0050(16) 0.0029(15) 0.0031(14)
C20 0.0129(17) 0.0142(17) 0.014(2) 0.0043(15) 0.0005(14) 0.0034(14)
C21 0.0118(17) 0.0127(17) 0.016(2) 0.0052(15) 0.0000(14) -0.0013(14)
C22 0.022(2) 0.0141(19) 0.026(2) 0.0071(17) 0.0063(17) 0.0046(15)
C23 0.0161(19) 0.022(2) 0.024(2) 0.0087(18) 0.0099(16) 0.0049(15)
C24 0.0126(18) 0.0180(19) 0.0121(19) 0.0050(16) 0.0026(14) -0.0044(14)
C25 0.0195(19) 0.0124(18) 0.022(2) 0.0048(16) 0.0039(16) 0.0002(15)
C26 0.0138(18) 0.0168(19) 0.020(2) 0.0001(16) 0.0048(15) 0.0007(15)

loop_
_atom_type_symbol
_atom_type_description
_atom_type_scat_dispersion_real
_atom_type_scat_dispersion_imag
_atom_type_scat_source
C C 0.0033 0.0016 'International Tables Vol C Tables 4.2.6.8 and 6.1.1.4'
H H 0.0000 0.0000 'International Tables Vol C Tables 4.2.6.8 and 6.1.1.4'
O O 0.0106 0.0060 'International Tables Vol C Tables 4.2.6.8 and 6.1.1.4'
Br Br -0.2901 2.4595 'International Tables Vol C Tables 4.2.6.8 and 6.1.1.4'

loop_
_geom_angle_atom_site_label_1
_geom_angle_atom_site_label_2
_geom_angle_atom_site_label_3
_geom_angle
_geom_angle_site_symmetry_1
_geom_angle_site_symmetry_3
_geom_angle_publ_flag
C6 C1 C2 121.0(3) . . ?
C6 C1 Br1 119.2(3) . . ?
C2 C1 Br1 119.8(3) . . ?
C3 C2 C1 118.7(3) . . ?
C3 C2 H2 120.7 . . ?
C1 C2 H2 120.7 . . ?
C2 C3 C4 121.1(3) . . ?
C2 C3 H3 119.5 . . ?
C4 C3 H3 119.5 . . ?
C5 C4 C3 119.0(3) . . ?
C5 C4 C7 120.3(3) . . ?
C3 C4 C7 120.5(3) . . ?
C4 C5 C6 120.3(3) . . ?
C4 C5 H5 119.8 . . ?
C6 C5 H5 119.8 . . ?
C1 C6 C5 119.8(3) . . ?
C1 C6 H6 120.1 . . ?
C5 C6 H6 120.1 . . ?
C8 C7 C20 118.4(3) . . ?
C8 C7 C4 117.5(3) . . ?
C20 C7 C4 124.1(3) . . ?
C9 C8 C7 121.4(4) . . ?
C9 C8 H8 119.3 . . ?
C7 C8 H8 119.3 . . ?
C8 C9 C10 120.8(4) . . ?
C8 C9 H9 119.6 . . ?
C10 C9 H9 119.6 . . ?
C9 C10 C11 118.5(3) . . ?
C9 C10 C21 118.1(3) . . ?
C11 C10 C21 123.4(3) . . ?
C10 C11 C20 120.4(3) . . ?
C10 C11 C12 119.7(3) . . ?
C20 C11 C12 119.6(3) . . ?
O2 C12 C13 120.9(4) . . ?
O2 C12 C11 120.6(4) . . ?
C13 C12 C11 118.4(3) . . ?
C18 C13 C14 119.3(4) . . ?
C18 C13 C12 121.4(3) . . ?
C14 C13 C12 119.3(3) . . ?
C15 C14 C13 120.5(4) . . ?
C15 C14 H14 119.7 . . ?
C13 C14 H14 119.7 . . ?
C14 C15 C16 119.7(4) . . ?
C14 C15 H15 120.1 . . ?
C16 C15 H15 120.1 . . ?
C17 C16 C15 120.5(4) . . ?
C17 C16 H16 119.7 . . ?
C15 C16 H16 119.7 . . ?
C16 C17 C18 119.6(4) . . ?
C16 C17 H17 120.2 . . ?
C18 C17 H17 120.2 . . ?
C13 C18 C17 120.3(4) . . ?
C13 C18 C19 120.4(3) . . ?
C17 C18 C19 119.3(3) . . ?
O1 C19 C18 120.2(4) . . ?
O1 C19 C20 121.5(3) . . ?
C18 C19 C20 118.3(3) . . ?
C7 C20 C11 119.9(3) . . ?
C7 C20 C19 120.8(3) . . ?
C11 C20 C19 119.0(3) . . ?
C26 C21 C22 118.5(3) . . ?
C26 C21 C10 120.4(3) . . ?
C22 C21 C10 121.0(3) . . ?
C23 C22 C21 120.6(3) . . ?
C23 C22 H22 119.7 . . ?
C21 C22 H22 119.7 . . ?
C24 C23 C22 119.3(3) . . ?
C24 C23 H23 120.3 . . ?
C22 C23 H23 120.3 . . ?
C23 C24 C25 121.3(3) . . ?
C23 C24 Br2 119.3(3) . . ?
C25 C24 Br2 119.5(3) . . ?
C26 C25 C24 118.7(3) . . ?
C26 C25 H25 120.7 . . ?
C24 C25 H25 120.7 . . ?
C25 C26 C21 121.6(3) . . ?
C25 C26 H26 119.2 . . ?
C21 C26 H26 119.2 . . ?

loop_
_geom_bond_atom_site_label_1
_geom_bond_atom_site_label_2
_geom_bond_distance
_geom_bond_site_symmetry_2
_geom_bond_publ_flag
Br1 C1 1.901(3) . ?
Br2 C24 1.902(3) . ?
O1 C19 1.211(4) . ?
O2 C12 1.220(4) . ?
C1 C6 1.374(5) . ?
C1 C2 1.390(5) . ?
C2 C3 1.381(5) . ?
C2 H2 0.9500 . ?
C3 C4 1.398(5) . ?
C3 H3 0.9500 . ?
C4 C5 1.381(5) . ?
C4 C7 1.494(5) . ?
C5 C6 1.391(5) . ?
C5 H5 0.9500 . ?
C6 H6 0.9500 . ?
C7 C8 1.396(5) . ?
C7 C20 1.407(5) . ?
C8 C9 1.385(5) . ?
C8 H8 0.9500 . ?
C9 C10 1.397(5) . ?
C9 H9 0.9500 . ?
C10 C11 1.404(5) . ?
C10 C21 1.496(5) . ?
C11 C20 1.411(5) . ?
C11 C12 1.497(5) . ?
C12 C13 1.474(5) . ?
C13 C18 1.392(5) . ?
C13 C14 1.393(5) . ?
C14 C15 1.382(6) . ?
C14 H14 0.9500 . ?
C15 C16 1.390(6) . ?
C15 H15 0.9500 . ?
C16 C17 1.380(6) . ?
C16 H16 0.9500 . ?
C17 C18 1.394(5) . ?
C17 H17 0.9500 . ?
C18 C19 1.495(5) . ?
C19 C20 1.499(5) . ?
C21 C26 1.383(5) . ?
C21 C22 1.396(5) . ?
C22 C23 1.386(5) . ?
C22 H22 0.9500 . ?
C23 C24 1.374(5) . ?
C23 H23 0.9500 . ?
C24 C25 1.386(5) . ?
C25 C26 1.380(5) . ?
C25 H25 0.9500 . ?
C26 H26 0.9500 . ?

loop_
_geom_torsion_atom_site_label_1
_geom_torsion_atom_site_label_2
_geom_torsion_atom_site_label_3
_geom_torsion_atom_site_label_4
_geom_torsion
_geom_torsion_site_symmetry_1
_geom_torsion_site_symmetry_2
_geom_torsion_site_symmetry_3
_geom_torsion_site_symmetry_4
_geom_torsion_publ_flag
C6 C1 C2 C3 -1.3(6) . . . . ?
Br1 C1 C2 C3 -179.4(3) . . . . ?
C1 C2 C3 C4 0.2(6) . . . . ?
C2 C3 C4 C5 1.3(6) . . . . ?
C2 C3 C4 C7 176.7(4) . . . . ?
C3 C4 C5 C6 -1.8(6) . . . . ?
C7 C4 C5 C6 -177.2(3) . . . . ?
C2 C1 C6 C5 0.7(6) . . . . ?
Br1 C1 C6 C5 178.9(3) . . . . ?
C4 C5 C6 C1 0.8(6) . . . . ?
C5 C4 C7 C8 57.2(5) . . . . ?
C3 C4 C7 C8 -118.2(4) . . . . ?
C5 C4 C7 C20 -125.3(4) . . . . ?
C3 C4 C7 C20 59.4(5) . . . . ?
C20 C7 C8 C9 2.3(5) . . . . ?
C4 C7 C8 C9 180.0(3) . . . . ?
C7 C8 C9 C10 -3.9(5) . . . . ?
C8 C9 C10 C11 -0.8(5) . . . . ?
C8 C9 C10 C21 176.6(3) . . . . ?
C9 C10 C11 C20 6.9(5) . . . . ?
C21 C10 C11 C20 -170.3(3) . . . . ?
C9 C10 C11 C12 -166.9(3) . . . . ?
C21 C10 C11 C12 15.9(5) . . . . ?
C10 C11 C12 O2 11.3(5) . . . . ?
C20 C11 C12 O2 -162.6(3) . . . . ?
C10 C11 C12 C13 -171.4(3) . . . . ?
C20 C11 C12 C13 14.7(5) . . . . ?
O2 C12 C13 C18 174.4(4) . . . . ?
C11 C12 C13 C18 -2.9(5) . . . . ?
O2 C12 C13 C14 -6.5(6) . . . . ?
C11 C12 C13 C14 176.3(3) . . . . ?
C18 C13 C14 C15 1.6(6) . . . . ?
C12 C13 C14 C15 -177.6(4) . . . . ?
C13 C14 C15 C16 -1.2(7) . . . . ?
C14 C15 C16 C17 0.4(7) . . . . ?
C15 C16 C17 C18 -0.1(7) . . . . ?
C14 C13 C18 C17 -1.3(6) . . . . ?
C12 C13 C18 C17 177.8(4) . . . . ?
C14 C13 C18 C19 179.0(3) . . . . ?
C12 C13 C18 C19 -1.9(5) . . . . ?
C16 C17 C18 C13 0.6(6) . . . . ?
C16 C17 C18 C19 -179.7(4) . . . . ?
C13 C18 C19 O1 173.0(3) . . . . ?
C17 C18 C19 O1 -6.7(6) . . . . ?
C13 C18 C19 C20 -4.4(5) . . . . ?
C17 C18 C19 C20 175.9(3) . . . . ?
C8 C7 C20 C11 3.9(5) . . . . ?
C4 C7 C20 C11 -173.6(3) . . . . ?
C8 C7 C20 C19 -169.6(3) . . . . ?
C4 C7 C20 C19 12.9(5) . . . . ?
C10 C11 C20 C7 -8.6(5) . . . . ?
C12 C11 C20 C7 165.3(3) . . . . ?
C10 C11 C20 C19 165.1(3) . . . . ?
C12 C11 C20 C19 -21.1(5) . . . . ?
O1 C19 C20 C7 12.2(5) . . . . ?
C18 C19 C20 C7 -170.4(3) . . . . ?
O1 C19 C20 C11 -161.3(3) . . . . ?
C18 C19 C20 C11 16.1(5) . . . . ?
C9 C10 C21 C26 -107.7(4) . . . . ?
C11 C10 C21 C26 69.5(5) . . . . ?
C9 C10 C21 C22 68.6(5) . . . . ?
C11 C10 C21 C22 -114.2(4) . . . . ?
C26 C21 C22 C23 -1.9(6) . . . . ?
C10 C21 C22 C23 -178.4(4) . . . . ?
C21 C22 C23 C24 1.6(6) . . . . ?
C22 C23 C24 C25 -0.6(6) . . . . ?
C22 C23 C24 Br2 178.9(3) . . . . ?
C23 C24 C25 C26 -0.1(6) . . . . ?
Br2 C24 C25 C26 -179.6(3) . . . . ?
C24 C25 C26 C21 -0.2(6) . . . . ?
C22 C21 C26 C25 1.2(6) . . . . ?
C10 C21 C26 C25 177.6(4) . . . . ?

loop_
_cod_related_entry_id
_cod_related_entry_database
_cod_related_entry_code
1 ChemSpider 21141692
